data_7705342
loop_
_publ_author_name
'Jarrah, Najmeh'
'Troyano, Javier'
'Carn\'e-S\'anchez, Arnau'
'Imaz, Inhar'
'Tangestaninejad, Shahram'
'Moghadam, Majid'
'Maspoch, Daniel'

_publ_section_title
;
 Dynamic porous coordination polymers built-up from flexible
 4,4'-dithiodibenzoate and rigid N-based ligands.
;
_journal_issue 37
_journal_name_full 'Dalton transactions (Cambridge, England : 2003)'
_journal_page_first 13142
_journal_page_last 13151
_journal_paper_doi 10.1039/d0dt02411b
_journal_volume 49
_journal_year 2020
_chemical_formula_moiety '0.33(C114 H78 Cu6 N6 O24 S12), 0.33(C3 H7 N O)'
_chemical_formula_sum 'C39 H28.33 Cu2 N2.33 O8.33 S4'
_chemical_formula_weight 918.29
_space_group_crystal_system triclinic
_space_group_IT_number 2
_space_group_name_Hall '-P 1'
_space_group_name_H-M_alt 'P -1'
_atom_sites_solution_hydrogens geom
_atom_sites_solution_primary iterative
_audit_creation_date 2020-08-24
_audit_creation_method
;
Olex2 1.2
(compiled 2018.05.29 svn.r3508 for OlexSys, GUI svn.r5506)
;
_audit_update_record
;
2020-08-25 deposited with the CCDC.	2020-09-02 downloaded from the CCDC.
;
_cell_angle_alpha 115.86(5)
_cell_angle_beta 103.91(5)
_cell_angle_gamma 93.65(5)
_cell_formula_units_Z 3
_cell_length_a 10.390(6)
_cell_length_b 21.680(6)
_cell_length_c 21.910(6)
_cell_measurement_reflns_used 1241
_cell_measurement_temperature 100
_cell_measurement_theta_max 30
_cell_measurement_theta_min 1
_cell_volume 4230(4)
_computing_cell_refinement 'xds (Kabsch et al., 2010)'
_computing_data_collection 'Mxcube (Gabadinho et al. 2010)'
_computing_data_reduction 'xds (Kabsch et al., 2010)'
_computing_molecular_graphics 'Olex2 (Dolomanov et al., 2009)'
_computing_publication_material 'Olex2 (Dolomanov et al., 2009)'
_computing_structure_refinement 'ShelXL (Sheldrick, 2015)'
_computing_structure_solution 'olex2.solve (Bourhis et al., 2015)'
_diffrn_ambient_temperature 100
_diffrn_measured_fraction_theta_full 0.902
_diffrn_measured_fraction_theta_max 0.753
_diffrn_measurement_device_type 'Pilatus DECTRIS 6M'
_diffrn_measurement_method 'w/ scan'
_diffrn_radiation_type synchrotron
_diffrn_radiation_wavelength 0.82643
_diffrn_reflns_av_R_equivalents 0.1310
_diffrn_reflns_av_unetI/netI 0.1583
_diffrn_reflns_Laue_measured_fraction_full 0.902
_diffrn_reflns_Laue_measured_fraction_max 0.753
_diffrn_reflns_limit_h_max 13
_diffrn_reflns_limit_h_min -13
_diffrn_reflns_limit_k_max 25
_diffrn_reflns_limit_k_min -25
_diffrn_reflns_limit_l_max 29
_diffrn_reflns_limit_l_min -28
_diffrn_reflns_number 38580
_diffrn_reflns_point_group_measured_fraction_full 0.902
_diffrn_reflns_point_group_measured_fraction_max 0.753
_diffrn_reflns_theta_full 29.726
_diffrn_reflns_theta_max 33.813
_diffrn_reflns_theta_min 1.237
_exptl_absorpt_coefficient_mu 1.422
_exptl_absorpt_correction_type none
_exptl_crystal_colour 'clear dark green'
_exptl_crystal_colour_lustre clear
_exptl_crystal_colour_modifier dark
_exptl_crystal_colour_primary green
_exptl_crystal_density_diffrn 1.081
_exptl_crystal_description block
_exptl_crystal_F_000 1402
_exptl_crystal_size_max 0.24
_exptl_crystal_size_mid 0.23
_exptl_crystal_size_min 0.21
_refine_diff_density_max 0.729
_refine_diff_density_min -1.110
_refine_diff_density_rms 0.114
_refine_ls_extinction_method none
_refine_ls_goodness_of_fit_ref 0.941
_refine_ls_hydrogen_treatment constr
_refine_ls_matrix_type full
_refine_ls_number_parameters 751
_refine_ls_number_reflns 16297
_refine_ls_number_restraints 46
_refine_ls_restrained_S_all 0.941
_refine_ls_R_factor_all 0.1630
_refine_ls_R_factor_gt 0.0974
_refine_ls_shift/su_max 0.001
_refine_ls_shift/su_mean 0.000
_refine_ls_structure_factor_coef Fsqd
_refine_ls_weighting_details 'w=1/[\s^2^(Fo^2^)+(0.1638P)^2^] where P=(Fo^2^+2Fc^2^)/3'
_refine_ls_weighting_scheme calc
_refine_ls_wR_factor_gt 0.2670
_refine_ls_wR_factor_ref 0.3117
_reflns_Friedel_coverage 0.000
_reflns_number_gt 7028
_reflns_number_total 16297
_reflns_threshold_expression 'I > 2\s(I)'
_cod_data_source_file d0dt02411b2.cif
_cod_data_source_block import02
_cod_depositor_comments 'Adding full bibliography for 7705341--7705344.cif.'
_cod_original_cell_volume 4230(3)
_cod_database_code 7705342
_shelx_shelxl_version_number 2018/1
_shelx_space_group_comment
;
The symmetry employed for this shelxl refinement is uniquely defined
by the following loop, which should always be used as a source of
symmetry information in preference to the above space-group names.
They are only intended as comments.
;
_shelx_estimated_absorpt_t_max 0.754
_shelx_estimated_absorpt_t_min 0.727
_olex2_refinement_description
;
1. Fixed Uiso
 At 1.2 times of:
  All C(H) groups
 At 1.5 times of:
  All C(H,H,H) groups
2. Restrained distances
 C84-C83
 1.395 with sigma of 0.02
 C37-C36
 1.395 with sigma of 0.02
 O1S-C2S
 1.215 with sigma of 0.02
 C36-C37
 1.395 with sigma of 0.02
3. Rigid bond restraints
 C82, C83, C84
 with sigma for 1-2 distances of 0.01 and sigma for 1-3 distances of 0.01
 C73, C74, C75
 with sigma for 1-2 distances of 0.01 and sigma for 1-3 distances of 0.01
 N71, C72, C73, C74, C75, C76
 with sigma for 1-2 distances of 0.01 and sigma for 1-3 distances of 0.01
 N81, C82, C83, C84, C85, C86
 with sigma for 1-2 distances of 0.01 and sigma for 1-3 distances of 0.01
4. Uiso/Uaniso restraints and constraints
Uanis(C74) \\sim Ueq, Uanis(C75) \\sim Ueq, Uanis(C73) \\sim Ueq: with sigma of
0.1 and sigma for terminal atoms of 0.2
5. Others
 Fixed Sof: O1S(0.5) N3S(0.5) C2S(0.5) H2S(0.5) C5S(0.5) H5SA(0.5) H5SB(0.5)
 H5SC(0.5) C6S(0.5) H6SA(0.5) H6SB(0.5) H6SC(0.5)
6.a Me refined with riding coordinates:
 C6S(H6SA,H6SB,H6SC)
6.b Aromatic/amide H refined with riding coordinates:
 C2S(H2S), C5(H5), C6(H6), C8(H8), C9(H9), C13(H13), C14(H14), C16(H16),
 C17(H17), C25(H25), C26(H26), C28(H28), C29(H29), C33(H33), C34(H34), C36(H36),
  C37(H37), C45(H45), C46(H46), C48(H48), C49(H49), C53(H53), C54(H54),
 C56(H56), C57(H57), C62(H62), C63(H63), C64(H64), C65(H65), C66(H66), C72(H72),
  C73(H73), C74(H74), C75(H75), C76(H76), C82(H82), C83(H83), C84(H84),
 C85(H85), C86(H86)
6.c Idealised Me refined as rotating group:
 C5S(H5SA,H5SB,H5SC)
;
_olex2_submission_special_instructions 'No special instructions were received'

loop_
_space_group_symop_operation_xyz
'x, y, z'
'-x, -y, -z'

loop_
_atom_site_label
_atom_site_type_symbol
_atom_site_fract_x
_atom_site_fract_y
_atom_site_fract_z
_atom_site_U_iso_or_equiv
_atom_site_adp_type
_atom_site_occupancy
_atom_site_site_symmetry_order
_atom_site_calc_flag
_atom_site_refinement_flags_posn
_atom_site_refinement_flags_adp
_atom_site_refinement_flags_occupancy
_atom_site_disorder_assembly
_atom_site_disorder_group
Cu1 Cu 0.00546(10) 0.31494(5) 1.16229(5) 0.0595(3) Uani 1 1 d . . . . .
Cu2 Cu 0.12480(9) 0.01420(5) 0.49883(6) 0.0601(3) Uani 1 1 d . . . . .
Cu3 Cu -0.77143(10) -0.35551(5) -0.16073(6) 0.0599(3) Uani 1 1 d . . . . .
S10 S 0.1019(2) 0.42783(11) 0.81157(12) 0.0700(6) Uani 1 1 d . . . . .
S11 S -0.0740(2) 0.44649(12) 0.83405(12) 0.0690(6) Uani 1 1 d . . . . .
S30 S -0.2798(3) 0.08970(14) 0.15249(14) 0.0982(10) Uani 1 1 d . . . . .
S31 S -0.4810(3) 0.08551(14) 0.12958(15) 0.0980(9) Uani 1 1 d . . . . .
S50 S -0.8329(3) -0.20125(13) -0.47253(14) 0.0854(8) Uani 1 1 d . . . . .
S51 S 0.3024(3) 0.74640(13) 1.48208(14) 0.0832(8) Uani 1 1 d . . . . .
O1 O 0.1136(6) 0.1086(3) 0.5667(3) 0.0724(17) Uani 1 1 d . . . . .
O1S O 0.3731(17) 0.4003(9) 0.6550(10) 0.121(5) Uiso 0.5 1 d D . P . .
O2 O 0.0972(6) -0.0853(3) 0.4316(3) 0.0722(16) Uani 1 1 d . . . . .
O19 O -0.0077(6) 0.3355(3) 1.0819(3) 0.0646(15) Uani 1 1 d . . . . .
O20 O -0.8160(5) -0.3894(3) -0.0964(3) 0.0642(14) Uani 1 1 d . . . . .
O21 O 0.1825(5) -0.0054(3) 0.5790(3) 0.0722(16) Uani 1 1 d . . . . .
O22 O 0.0259(6) 0.0292(3) 0.4192(3) 0.0817(18) Uani 1 1 d . . . . .
O39 O -0.6977(5) -0.2622(3) -0.0785(3) 0.0660(15) Uani 1 1 d . . . . .
O40 O -0.8931(6) -0.2218(3) -0.0950(3) 0.0674(15) Uani 1 1 d . . . . .
O41 O -0.7631(6) -0.3122(3) -0.2240(3) 0.0686(15) Uani 1 1 d . . . . .
O42 O -0.9820(5) -0.3005(3) -0.2429(3) 0.0697(16) Uani 1 1 d . . . . .
O59 O -0.1161(6) 0.4384(3) 1.2455(3) 0.0700(16) Uani 1 1 d . . . . .
O60 O 0.0838(5) 0.4132(3) 1.2308(3) 0.0657(15) Uani 1 1 d . . . . .
N3S N 0.3761(17) 0.2830(9) 0.5845(10) 0.091(5) Uiso 0.5 1 d . . P . .
N61 N 0.1958(7) 0.2802(4) 1.1603(4) 0.0671(19) Uani 1 1 d . . . . .
N71 N 0.3191(7) 0.0449(4) 0.4892(5) 0.078(2) Uani 1 1 d . U . . .
N81 N -0.5828(8) -0.3946(4) -0.1569(5) 0.074(2) Uani 1 1 d . U . . .
C2S C 0.333(2) 0.3464(12) 0.5960(12) 0.110(7) Uiso 0.5 1 d D . P . .
H2S H 0.270214 0.348251 0.557511 0.132 Uiso 0.5 1 calc R . P . .
C3 C 0.0178(8) 0.1262(4) 0.5887(5) 0.067(2) Uani 1 1 d . . . . .
C4 C 0.0300(7) 0.2001(4) 0.6432(5) 0.058(2) Uani 1 1 d . . . . .
C5 C 0.1517(9) 0.2459(5) 0.6651(5) 0.080(3) Uani 1 1 d . . . . .
H5 H 0.222028 0.230366 0.644852 0.096 Uiso 1 1 calc R . . . .
C5S C 0.317(2) 0.2261(10) 0.5185(11) 0.088(6) Uiso 0.5 1 d . . P . .
H5SA H 0.371240 0.189524 0.512115 0.132 Uiso 0.5 1 calc GR . P . .
H5SB H 0.313458 0.240366 0.481498 0.132 Uiso 0.5 1 calc GR . P . .
H5SC H 0.225583 0.208137 0.515218 0.132 Uiso 0.5 1 calc GR . P . .
C6 C 0.1687(9) 0.3141(4) 0.7166(5) 0.080(3) Uani 1 1 d . . . . .
H6 H 0.252399 0.344659 0.731547 0.097 Uiso 1 1 calc R . . . .
C6S C 0.483(2) 0.2774(13) 0.6470(13) 0.112(8) Uiso 0.5 1 d . . P . .
H6SA H 0.512750 0.323262 0.689212 0.167 Uiso 0.5 1 calc R . P . .
H6SB H 0.441505 0.243720 0.658571 0.167 Uiso 0.5 1 calc R . P . .
H6SC H 0.561787 0.261745 0.631536 0.167 Uiso 0.5 1 calc R . P . .
C7 C 0.0688(8) 0.3401(4) 0.7476(5) 0.062(2) Uani 1 1 d . . . . .
C8 C -0.0578(8) 0.2912(5) 0.7224(5) 0.069(2) Uani 1 1 d . . . . .
H8 H -0.130419 0.305564 0.741155 0.083 Uiso 1 1 calc R . . . .
C9 C -0.0704(8) 0.2238(5) 0.6709(5) 0.068(2) Uani 1 1 d . . . . .
H9 H -0.153832 0.192367 0.653977 0.081 Uiso 1 1 calc R . . . .
C12 C -0.0755(8) 0.4201(4) 0.9005(4) 0.0538(19) Uani 1 1 d . . . . .
C13 C 0.0082(8) 0.3802(5) 0.9176(4) 0.064(2) Uani 1 1 d . . . . .
H13 H 0.071915 0.364132 0.892372 0.077 Uiso 1 1 calc R . . . .
C14 C 0.0032(8) 0.3627(4) 0.9697(4) 0.060(2) Uani 1 1 d . . . . .
H14 H 0.061323 0.333660 0.979048 0.072 Uiso 1 1 calc R . . . .
C15 C -0.0868(8) 0.3869(4) 1.0099(5) 0.062(2) Uani 1 1 d . . . . .
C16 C -0.1741(8) 0.4280(5) 0.9916(5) 0.066(2) Uani 1 1 d . . . . .
H16 H -0.238760 0.443466 1.016397 0.079 Uiso 1 1 calc R . . . .
C17 C -0.1685(8) 0.4461(5) 0.9395(4) 0.065(2) Uani 1 1 d . . . . .
H17 H -0.225440 0.475292 0.929660 0.078 Uiso 1 1 calc R . . . .
C18 C -0.0954(8) 0.3698(4) 1.0670(5) 0.062(2) Uani 1 1 d . . . . .
C23 C -0.0965(9) 0.0262(4) 0.3986(5) 0.068(2) Uani 1 1 d . . . . .
C24 C -0.1476(9) 0.0386(4) 0.3365(5) 0.063(2) Uani 1 1 d . . . . .
C25 C -0.0564(10) 0.0654(5) 0.3116(6) 0.088(3) Uani 1 1 d . . . . .
H25 H 0.038031 0.073382 0.333476 0.105 Uiso 1 1 calc R . . . .
C26 C -0.1019(13) 0.0797(6) 0.2573(6) 0.097(3) Uani 1 1 d . . . . .
H26 H -0.039176 0.096774 0.240424 0.117 Uiso 1 1 calc R . . . .
C27 C -0.2424(11) 0.0695(5) 0.2249(5) 0.080(3) Uani 1 1 d . . . . .
C28 C -0.3314(11) 0.0449(5) 0.2489(5) 0.084(3) Uani 1 1 d . . . . .
H28 H -0.426030 0.038304 0.228277 0.100 Uiso 1 1 calc R . . . .
C29 C -0.2813(9) 0.0297(4) 0.3045(5) 0.069(2) Uani 1 1 d . . . . .
H29 H -0.344115 0.011967 0.320833 0.083 Uiso 1 1 calc R . . . .
C32 C -0.5560(12) -0.0051(5) 0.0727(5) 0.078(3) Uani 1 1 d . . . . .
C33 C -0.4916(11) -0.0579(5) 0.0592(5) 0.082(3) Uani 1 1 d . . . . .
H33 H -0.396867 -0.048509 0.081042 0.098 Uiso 1 1 calc R . . . .
C34 C -0.5560(9) -0.1253(4) 0.0151(5) 0.066(2) Uani 1 1 d . . . . .
H34 H -0.505967 -0.161915 0.005229 0.079 Uiso 1 1 calc R . . . .
C35 C -0.6945(9) -0.1404(5) -0.0153(5) 0.070(2) Uani 1 1 d . . . . .
C36 C -0.7640(10) -0.0869(4) -0.0027(5) 0.074(2) Uani 1 1 d D . . . .
H36 H -0.859159 -0.096184 -0.023211 0.089 Uiso 1 1 calc R . . . .
C37 C -0.6920(11) -0.0175(5) 0.0415(5) 0.087(3) Uani 1 1 d D . . . .
H37 H -0.738187 0.020448 0.049479 0.104 Uiso 1 1 calc R . . . .
C38 C -0.7678(10) -0.2140(4) -0.0679(4) 0.061(2) Uani 1 1 d . . . . .
C43 C -0.8683(9) -0.2969(5) -0.2544(5) 0.065(2) Uani 1 1 d . . . . .
C44 C -0.8569(9) -0.2745(5) -0.3083(5) 0.064(2) Uani 1 1 d . . . . .
C45 C -0.7292(9) -0.2512(5) -0.3107(5) 0.077(3) Uani 1 1 d . . . . .
H45 H -0.648455 -0.249868 -0.278220 0.093 Uiso 1 1 calc R . . . .
C46 C -0.7246(11) -0.2303(5) -0.3621(5) 0.079(3) Uani 1 1 d . . . . .
H46 H -0.639107 -0.214963 -0.364510 0.095 Uiso 1 1 calc R . . . .
C47 C -0.8384(9) -0.2311(4) -0.4087(5) 0.062(2) Uani 1 1 d . . . . .
C48 C -0.9609(10) -0.2530(5) -0.4059(6) 0.083(3) Uani 1 1 d . . . . .
H48 H -1.040457 -0.254813 -0.439474 0.099 Uiso 1 1 calc R . . . .
C49 C -0.9718(10) -0.2728(6) -0.3546(5) 0.084(3) Uani 1 1 d . . . . .
H49 H -1.058407 -0.285141 -0.351344 0.100 Uiso 1 1 calc R . . . .
C52 C 0.2114(9) 0.6602(4) 1.4211(5) 0.066(2) Uani 1 1 d . . . . .
C53 C 0.2829(11) 0.6126(5) 1.3875(5) 0.082(3) Uani 1 1 d . . . . .
H53 H 0.377913 0.625990 1.399150 0.099 Uiso 1 1 calc R . . . .
C54 C 0.2194(9) 0.5448(5) 1.3366(5) 0.074(3) Uani 1 1 d . . . . .
H54 H 0.271494 0.512539 1.314048 0.089 Uiso 1 1 calc R . . . .
C55 C 0.0817(8) 0.5241(5) 1.3187(4) 0.061(2) Uani 1 1 d . . . . .
C56 C 0.0063(9) 0.5734(4) 1.3535(5) 0.067(2) Uani 1 1 d . . . . .
H56 H -0.088928 0.560545 1.341540 0.080 Uiso 1 1 calc R . . . .
C57 C 0.0723(10) 0.6400(5) 1.4047(5) 0.074(3) Uani 1 1 d . . . . .
H57 H 0.022276 0.672534 1.429019 0.089 Uiso 1 1 calc R . . . .
C58 C 0.0101(9) 0.4517(4) 1.2599(4) 0.061(2) Uani 1 1 d . . . . .
C62 C 0.3024(11) 0.3149(6) 1.2119(6) 0.090(3) Uani 1 1 d . . . . .
H62 H 0.294684 0.353658 1.252809 0.108 Uiso 1 1 calc R . . . .
C63 C 0.4376(10) 0.2978(6) 1.2111(7) 0.097(3) Uani 1 1 d . . . . .
H63 H 0.516439 0.321677 1.250565 0.116 Uiso 1 1 calc R . . . .
C64 C 0.4381(12) 0.2442(6) 1.1479(8) 0.111(4) Uani 1 1 d . . . . .
H64 H 0.522539 0.233710 1.141132 0.133 Uiso 1 1 calc R . . . .
C65 C 0.3237(12) 0.2053(6) 1.0945(7) 0.106(4) Uani 1 1 d . . . . .
H65 H 0.325872 0.164680 1.053615 0.127 Uiso 1 1 calc R . . . .
C66 C 0.2042(10) 0.2269(6) 1.1020(6) 0.086(3) Uani 1 1 d . . . . .
H66 H 0.123983 0.202511 1.063504 0.103 Uiso 1 1 calc R . . . .
C72 C 0.4287(11) 0.0754(5) 0.5437(8) 0.101(3) Uani 1 1 d . U . . .
H72 H 0.423176 0.082672 0.588874 0.121 Uiso 1 1 calc R . . . .
C73 C 0.5508(11) 0.0974(6) 0.5388(10) 0.150(5) Uani 1 1 d . U . . .
H73 H 0.625056 0.123334 0.580418 0.180 Uiso 1 1 calc R . . . .
C74 C 0.5636(13) 0.0828(8) 0.4780(12) 0.150(6) Uani 1 1 d . U . . .
H74 H 0.649964 0.093316 0.473547 0.180 Uiso 1 1 calc R . . . .
C75 C 0.4526(17) 0.0517(9) 0.4188(11) 0.164(6) Uani 1 1 d . U . . .
H75 H 0.459146 0.043674 0.373556 0.197 Uiso 1 1 calc R . . . .
C76 C 0.3340(13) 0.0328(7) 0.4270(8) 0.124(4) Uani 1 1 d . U . . .
H76 H 0.257480 0.009790 0.385960 0.149 Uiso 1 1 calc R . . . .
C82 C -0.4759(13) -0.3583(8) -0.1032(9) 0.129(5) Uani 1 1 d . U . . .
H82 H -0.482010 -0.315433 -0.066093 0.155 Uiso 1 1 calc R . . . .
C83 C -0.3514(13) -0.3807(9) -0.0985(10) 0.173(7) Uani 1 1 d D U . . .
H83 H -0.279833 -0.355191 -0.055504 0.208 Uiso 1 1 calc R . . . .
C84 C -0.3286(13) -0.4349(7) -0.1501(9) 0.139(6) Uani 1 1 d D U . . .
H84 H -0.241740 -0.445266 -0.151912 0.167 Uiso 1 1 calc R . . . .
C85 C -0.4497(14) -0.4751(7) -0.2020(9) 0.126(4) Uani 1 1 d . U . . .
H85 H -0.447474 -0.519596 -0.238003 0.151 Uiso 1 1 calc R . . . .
C86 C -0.5716(12) -0.4542(6) -0.2042(8) 0.121(4) Uani 1 1 d . U . . .
H86 H -0.649924 -0.484374 -0.241362 0.145 Uiso 1 1 calc R . . . .

loop_
_atom_site_aniso_label
_atom_site_aniso_U_11
_atom_site_aniso_U_22
_atom_site_aniso_U_33
_atom_site_aniso_U_23
_atom_site_aniso_U_13
_atom_site_aniso_U_12
Cu1 0.0560(6) 0.0637(6) 0.0667(7) 0.0332(5) 0.0265(5) 0.0101(5)
Cu2 0.0526(6) 0.0586(6) 0.0681(7) 0.0247(5) 0.0280(5) 0.0019(4)
Cu3 0.0571(6) 0.0608(6) 0.0674(7) 0.0309(5) 0.0266(5) 0.0096(5)
S10 0.0893(15) 0.0572(13) 0.0628(14) 0.0232(11) 0.0334(12) 0.0044(11)
S11 0.0904(16) 0.0633(14) 0.0635(14) 0.0332(12) 0.0314(12) 0.0217(12)
S30 0.135(2) 0.0785(18) 0.0664(17) 0.0327(14) 0.0178(16) -0.0227(16)
S31 0.142(3) 0.0614(16) 0.0757(18) 0.0291(14) 0.0167(17) 0.0024(16)
S50 0.119(2) 0.0666(15) 0.0775(17) 0.0338(13) 0.0445(16) 0.0047(14)
S51 0.0921(17) 0.0723(15) 0.0782(17) 0.0273(13) 0.0351(14) -0.0094(13)
O1 0.064(4) 0.063(4) 0.092(5) 0.030(3) 0.039(3) 0.006(3)
O2 0.062(3) 0.073(4) 0.073(4) 0.022(3) 0.032(3) 0.001(3)
O19 0.063(3) 0.071(4) 0.059(4) 0.024(3) 0.030(3) 0.012(3)
O20 0.065(3) 0.062(3) 0.068(4) 0.027(3) 0.029(3) 0.017(3)
O21 0.061(3) 0.076(4) 0.083(4) 0.034(3) 0.037(3) 0.003(3)
O22 0.061(4) 0.098(5) 0.092(5) 0.047(4) 0.033(3) -0.002(3)
O39 0.061(3) 0.068(4) 0.069(4) 0.029(3) 0.023(3) 0.015(3)
O40 0.064(4) 0.070(4) 0.071(4) 0.032(3) 0.026(3) 0.010(3)
O41 0.063(4) 0.077(4) 0.076(4) 0.041(3) 0.029(3) 0.010(3)
O42 0.051(3) 0.090(4) 0.083(4) 0.048(4) 0.029(3) 0.012(3)
O59 0.067(4) 0.078(4) 0.071(4) 0.034(3) 0.032(3) 0.014(3)
O60 0.051(3) 0.076(4) 0.071(4) 0.030(3) 0.032(3) 0.006(3)
N61 0.065(4) 0.061(4) 0.072(5) 0.025(4) 0.026(4) 0.016(4)
N71 0.064(4) 0.072(5) 0.117(6) 0.051(5) 0.047(4) 0.013(4)
N81 0.066(4) 0.077(5) 0.106(6) 0.056(5) 0.042(4) 0.024(4)
C3 0.055(5) 0.058(5) 0.075(6) 0.018(5) 0.028(4) -0.003(4)
C4 0.051(4) 0.055(5) 0.072(6) 0.034(4) 0.018(4) 0.007(4)
C5 0.073(6) 0.063(6) 0.096(7) 0.023(5) 0.038(5) 0.003(5)
C6 0.069(6) 0.051(5) 0.112(8) 0.023(5) 0.046(6) -0.004(4)
C7 0.067(5) 0.055(5) 0.071(6) 0.033(4) 0.026(4) 0.009(4)
C8 0.058(5) 0.073(6) 0.074(6) 0.030(5) 0.026(4) 0.006(4)
C9 0.051(5) 0.075(6) 0.073(6) 0.030(5) 0.022(4) 0.002(4)
C12 0.069(5) 0.037(4) 0.053(5) 0.019(4) 0.020(4) 0.006(4)
C13 0.063(5) 0.076(6) 0.061(5) 0.034(5) 0.027(4) 0.018(4)
C14 0.074(5) 0.048(4) 0.070(6) 0.033(4) 0.029(4) 0.014(4)
C15 0.064(5) 0.047(4) 0.067(6) 0.015(4) 0.030(4) 0.001(4)
C16 0.061(5) 0.075(6) 0.076(6) 0.042(5) 0.029(4) 0.021(4)
C17 0.066(5) 0.070(6) 0.054(5) 0.022(4) 0.020(4) 0.019(4)
C18 0.054(5) 0.066(5) 0.070(6) 0.029(5) 0.027(4) 0.009(4)
C23 0.070(6) 0.059(5) 0.081(6) 0.025(5) 0.045(5) 0.010(4)
C24 0.072(6) 0.060(5) 0.063(5) 0.028(4) 0.031(5) 0.017(4)
C25 0.079(6) 0.095(8) 0.091(8) 0.044(6) 0.032(6) -0.005(5)
C26 0.140(11) 0.087(8) 0.080(8) 0.047(7) 0.045(7) 0.012(7)
C27 0.092(7) 0.066(6) 0.067(6) 0.019(5) 0.021(5) -0.002(5)
C28 0.100(7) 0.075(7) 0.070(7) 0.032(5) 0.025(6) -0.001(5)
C29 0.081(6) 0.070(6) 0.065(6) 0.033(5) 0.034(5) 0.007(5)
C32 0.111(8) 0.067(6) 0.061(6) 0.030(5) 0.032(6) 0.014(6)
C33 0.085(7) 0.080(7) 0.077(7) 0.036(6) 0.028(5) -0.006(6)
C34 0.065(5) 0.058(5) 0.076(6) 0.032(5) 0.024(5) 0.010(4)
C35 0.081(6) 0.076(6) 0.060(6) 0.031(5) 0.035(5) 0.012(5)
C36 0.097(7) 0.044(5) 0.076(6) 0.028(5) 0.014(5) 0.022(5)
C37 0.101(8) 0.063(6) 0.086(7) 0.025(6) 0.024(6) 0.031(6)
C38 0.079(6) 0.060(5) 0.057(5) 0.037(5) 0.024(5) 0.015(5)
C43 0.062(5) 0.069(6) 0.060(5) 0.026(5) 0.022(4) 0.012(4)
C44 0.070(5) 0.074(6) 0.061(5) 0.039(5) 0.026(4) 0.013(4)
C45 0.066(5) 0.097(7) 0.077(6) 0.044(6) 0.029(5) 0.007(5)
C46 0.090(7) 0.070(6) 0.096(8) 0.045(6) 0.047(6) 0.008(5)
C47 0.068(5) 0.056(5) 0.060(5) 0.026(4) 0.016(4) 0.008(4)
C48 0.067(6) 0.100(8) 0.095(8) 0.059(7) 0.024(5) 0.011(5)
C49 0.064(6) 0.110(8) 0.089(7) 0.056(7) 0.027(5) 0.011(5)
C52 0.071(5) 0.063(5) 0.062(6) 0.027(5) 0.023(4) 0.004(4)
C53 0.091(7) 0.083(7) 0.076(7) 0.034(6) 0.036(6) 0.016(6)
C54 0.064(5) 0.082(7) 0.062(6) 0.019(5) 0.025(4) 0.000(5)
C55 0.069(5) 0.070(6) 0.057(5) 0.036(5) 0.024(4) 0.020(4)
C56 0.070(5) 0.070(6) 0.063(6) 0.032(5) 0.026(4) 0.004(4)
C57 0.100(7) 0.056(5) 0.068(6) 0.025(5) 0.035(5) 0.020(5)
C58 0.072(6) 0.055(5) 0.060(5) 0.027(4) 0.026(4) 0.008(4)
C62 0.093(8) 0.078(7) 0.093(8) 0.037(6) 0.022(7) 0.018(6)
C63 0.067(6) 0.106(9) 0.141(11) 0.075(9) 0.034(7) 0.020(6)
C64 0.077(7) 0.083(8) 0.140(11) 0.014(8) 0.052(8) 0.010(6)
C65 0.083(8) 0.099(9) 0.139(11) 0.047(8) 0.053(8) 0.030(7)
C66 0.084(7) 0.090(7) 0.096(8) 0.050(7) 0.038(6) 0.013(6)
C72 0.074(6) 0.079(7) 0.153(9) 0.057(7) 0.038(6) 0.010(5)
C73 0.061(6) 0.081(8) 0.265(14) 0.035(10) 0.066(8) 0.005(5)
C74 0.083(6) 0.114(10) 0.338(19) 0.133(13) 0.139(9) 0.063(7)
C75 0.143(10) 0.188(16) 0.256(14) 0.132(14) 0.156(10) 0.067(11)
C76 0.113(7) 0.158(12) 0.142(8) 0.075(9) 0.092(7) 0.039(7)
C82 0.083(7) 0.119(10) 0.170(12) 0.058(8) 0.027(7) 0.026(6)
C83 0.062(7) 0.241(18) 0.220(16) 0.114(11) 0.031(8) 0.039(8)
C84 0.088(6) 0.145(11) 0.286(18) 0.155(12) 0.118(9) 0.052(7)
C85 0.133(9) 0.106(8) 0.228(13) 0.114(8) 0.122(9) 0.065(7)
C86 0.103(7) 0.076(7) 0.192(12) 0.051(7) 0.082(8) 0.019(6)

loop_
_atom_type_symbol
_atom_type_description
_atom_type_scat_dispersion_real
_atom_type_scat_dispersion_imag
_atom_type_scat_source
C C 0.0052 0.0023 'International Tables Vol C Tables 4.2.6.8 and 6.1.1.4'
H H 0.0000 0.0000 'International Tables Vol C Tables 4.2.6.8 and 6.1.1.4'
Cu Cu 0.2557 1.6823 'International Tables Vol C Tables 4.2.6.8 and 6.1.1.4'
N N 0.0094 0.0046 'International Tables Vol C Tables 4.2.6.8 and 6.1.1.4'
O O 0.0162 0.0086 'International Tables Vol C Tables 4.2.6.8 and 6.1.1.4'
S S 0.1566 0.1676 'International Tables Vol C Tables 4.2.6.8 and 6.1.1.4'

loop_
_geom_angle_atom_site_label_1
_geom_angle_atom_site_label_2
_geom_angle_atom_site_label_3
_geom_angle
_geom_angle_site_symmetry_1
_geom_angle_site_symmetry_3
_geom_angle_publ_flag
O19 Cu1 Cu3 84.34(17) . 2_456 ?
O19 Cu1 O42 168.1(2) . 2_456 ?
O19 Cu1 N61 94.3(3) . . ?
O40 Cu1 Cu3 84.14(18) 2_456 2_456 ?
O40 Cu1 O19 89.0(2) 2_456 . ?
O40 Cu1 O42 89.7(2) 2_456 2_456 ?
O40 Cu1 N61 94.8(3) 2_456 . ?
O42 Cu1 Cu3 83.75(16) 2_456 2_456 ?
O42 Cu1 N61 97.6(3) 2_456 . ?
O60 Cu1 Cu3 84.81(17) . 2_456 ?
O60 Cu1 O19 91.1(2) . . ?
O60 Cu1 O40 168.9(2) . 2_456 ?
O60 Cu1 O42 87.9(2) . 2_456 ?
O60 Cu1 N61 96.2(3) . . ?
N61 Cu1 Cu3 178.4(2) . 2_456 ?
O1 Cu2 Cu2 81.89(17) . 2_556 ?
O1 Cu2 O22 90.2(3) . . ?
O1 Cu2 N71 95.6(3) . . ?
O2 Cu2 Cu2 85.96(17) . 2_556 ?
O2 Cu2 O1 167.8(2) . . ?
O2 Cu2 O22 88.3(3) . . ?
O2 Cu2 N71 96.5(3) . . ?
O21 Cu2 Cu2 86.46(16) . 2_556 ?
O21 Cu2 O1 88.0(3) . . ?
O21 Cu2 O2 90.8(3) . . ?
O21 Cu2 O22 167.2(2) . . ?
O21 Cu2 N71 100.7(3) . . ?
O22 Cu2 Cu2 80.74(17) . 2_556 ?
O22 Cu2 N71 92.1(3) . . ?
N71 Cu2 Cu2 172.3(2) . 2_556 ?
O20 Cu3 Cu1 83.26(16) . 2_456 ?
O20 Cu3 O41 167.3(2) . . ?
O20 Cu3 N81 92.8(2) . . ?
O39 Cu3 Cu1 84.23(18) . 2_456 ?
O39 Cu3 O20 89.0(2) . . ?
O39 Cu3 O41 88.4(2) . . ?
O39 Cu3 N81 97.3(3) . . ?
O41 Cu3 Cu1 84.11(17) . 2_456 ?
O41 Cu3 N81 99.9(3) . . ?
O59 Cu3 Cu1 82.16(18) 2_456 2_456 ?
O59 Cu3 O20 92.5(2) 2_456 . ?
O59 Cu3 O39 166.1(2) 2_456 . ?
O59 Cu3 O41 87.2(2) 2_456 . ?
O59 Cu3 N81 96.5(3) 2_456 . ?
N81 Cu3 Cu1 175.73(18) . 2_456 ?
C7 S10 S11 105.8(3) . . ?
C12 S11 S10 105.4(3) . . ?
C27 S30 S31 103.1(4) . . ?
C32 S31 S30 105.5(4) . . ?
C47 S50 S51 102.0(3) . 1_443 ?
C52 S51 S50 105.6(3) . 1_667 ?
C3 O1 Cu2 126.8(5) . . ?
C3 O2 Cu2 120.4(5) 2_556 . ?
C18 O19 Cu1 120.9(5) . . ?
C18 O20 Cu3 122.6(6) 2_456 . ?
C23 O21 Cu2 120.6(6) 2_556 . ?
C23 O22 Cu2 127.2(6) . . ?
C38 O39 Cu3 120.0(6) . . ?
C38 O40 Cu1 121.5(6) . 2_456 ?
C43 O41 Cu3 121.3(5) . . ?
C43 O42 Cu1 122.1(6) . 2_456 ?
C58 O59 Cu3 122.3(5) . 2_456 ?
C58 O60 Cu1 119.1(5) . . ?
C2S N3S C6S 120.8(18) . . ?
C5S N3S C2S 116.9(18) . . ?
C5S N3S C6S 122.2(17) . . ?
C62 N61 Cu1 120.4(7) . . ?
C62 N61 C66 119.7(9) . . ?
C66 N61 Cu1 119.6(7) . . ?
C72 N71 Cu2 122.8(7) . . ?
C72 N71 C76 115.8(10) . . ?
C76 N71 Cu2 121.4(8) . . ?
C82 N81 Cu3 119.6(8) . . ?
C86 N81 Cu3 123.5(8) . . ?
C86 N81 C82 116.9(11) . . ?
O1S C2S N3S 122(2) . . ?
O1 C3 O2 124.9(8) . 2_556 ?
O1 C3 C4 119.3(7) . . ?
O2 C3 C4 115.8(7) 2_556 . ?
C5 C4 C3 117.3(7) . . ?
C9 C4 C3 123.2(7) . . ?
C9 C4 C5 119.4(8) . . ?
C6 C5 C4 119.3(8) . . ?
C5 C6 C7 122.9(8) . . ?
C6 C7 S10 118.6(6) . . ?
C6 C7 C8 116.3(8) . . ?
C8 C7 S10 125.1(6) . . ?
C9 C8 C7 118.8(7) . . ?
C4 C9 C8 123.2(8) . . ?
C13 C12 S11 125.0(6) . . ?
C13 C12 C17 119.3(7) . . ?
C17 C12 S11 115.7(6) . . ?
C14 C13 C12 122.1(8) . . ?
C13 C14 C15 120.9(8) . . ?
C14 C15 C16 116.8(8) . . ?
C14 C15 C18 123.0(8) . . ?
C16 C15 C18 120.2(7) . . ?
C17 C16 C15 122.3(8) . . ?
C16 C17 C12 118.5(8) . . ?
O19 C18 C15 115.5(7) . . ?
O20 C18 O19 125.9(8) 2_456 . ?
O20 C18 C15 118.6(8) 2_456 . ?
O21 C23 C24 117.7(8) 2_556 . ?
O22 C23 O21 124.5(9) . 2_556 ?
O22 C23 C24 117.2(7) . . ?
C25 C24 C23 120.1(9) . . ?
C29 C24 C23 122.6(7) . . ?
C29 C24 C25 117.2(9) . . ?
C26 C25 C24 120.6(10) . . ?
C25 C26 C27 120.6(10) . . ?
C26 C27 S30 113.1(7) . . ?
C28 C27 S30 127.4(9) . . ?
C28 C27 C26 119.5(10) . . ?
C27 C28 C29 118.5(10) . . ?
C24 C29 C28 123.6(8) . . ?
C33 C32 S31 126.0(9) . . ?
C33 C32 C37 119.7(10) . . ?
C37 C32 S31 114.3(8) . . ?
C32 C33 C34 122.4(10) . . ?
C33 C34 C35 119.7(9) . . ?
C34 C35 C38 121.0(8) . . ?
C36 C35 C34 119.3(9) . . ?
C36 C35 C38 119.4(9) . . ?
C35 C36 C37 118.9(9) . . ?
C32 C37 C36 119.9(9) . . ?
O39 C38 C35 116.9(8) . . ?
O40 C38 O39 126.8(8) . . ?
O40 C38 C35 116.2(8) . . ?
O41 C43 C44 117.3(7) . . ?
O42 C43 O41 125.1(8) . . ?
O42 C43 C44 117.6(8) . . ?
C45 C44 C43 120.7(8) . . ?
C49 C44 C43 120.2(8) . . ?
C49 C44 C45 119.0(8) . . ?
C46 C45 C44 118.2(9) . . ?
C47 C46 C45 122.1(8) . . ?
C46 C47 S50 122.2(6) . . ?
C48 C47 S50 118.2(7) . . ?
C48 C47 C46 119.6(8) . . ?
C47 C48 C49 120.9(9) . . ?
C44 C49 C48 120.1(8) . . ?
C53 C52 S51 117.2(7) . . ?
C53 C52 C57 119.2(9) . . ?
C57 C52 S51 123.6(7) . . ?
C52 C53 C54 121.3(9) . . ?
C55 C54 C53 120.6(9) . . ?
C54 C55 C56 118.5(8) . . ?
C54 C55 C58 121.0(8) . . ?
C56 C55 C58 120.3(8) . . ?
C57 C56 C55 119.7(8) . . ?
C56 C57 C52 120.7(8) . . ?
O59 C58 C55 116.6(7) . . ?
O60 C58 O59 127.7(8) . . ?
O60 C58 C55 115.7(8) . . ?
N61 C62 C63 123.1(11) . . ?
C64 C63 C62 113.4(11) . . ?
C65 C64 C63 123.1(10) . . ?
C64 C65 C66 117.3(11) . . ?
N61 C66 C65 123.1(11) . . ?
N71 C72 C73 123.5(14) . . ?
C74 C73 C72 119.3(16) . . ?
C73 C74 C75 120.0(11) . . ?
C76 C75 C74 118.0(16) . . ?
N71 C76 C75 123.1(16) . . ?
N81 C82 C83 121.9(14) . . ?
C84 C83 C82 123.7(15) . . ?
C83 C84 C85 110.5(12) . . ?
C86 C85 C84 123.9(13) . . ?
N81 C86 C85 121.6(13) . . ?

loop_
_geom_bond_atom_site_label_1
_geom_bond_atom_site_label_2
_geom_bond_distance
_geom_bond_site_symmetry_2
_geom_bond_publ_flag
Cu1 Cu3 2.635(2) 2_456 ?
Cu1 O19 1.975(6) . ?
Cu1 O40 1.971(6) 2_456 ?
Cu1 O42 1.990(5) 2_456 ?
Cu1 O60 1.964(6) . ?
Cu1 N61 2.164(7) . ?
Cu2 Cu2 2.645(2) 2_556 ?
Cu2 O1 1.968(6) . ?
Cu2 O2 1.963(6) . ?
Cu2 O21 1.950(6) . ?
Cu2 O22 1.970(7) . ?
Cu2 N71 2.173(7) . ?
Cu3 O20 1.978(5) . ?
Cu3 O39 1.971(6) . ?
Cu3 O41 1.998(6) . ?
Cu3 O59 1.954(6) 2_456 ?
Cu3 N81 2.182(7) . ?
S10 S11 2.024(3) . ?
S10 C7 1.749(9) . ?
S11 C12 1.784(8) . ?
S30 S31 2.015(5) . ?
S30 C27 1.786(11) . ?
S31 C32 1.794(10) . ?
S50 S51 2.036(4) 1_443 ?
S50 C47 1.789(8) . ?
S51 C52 1.779(9) . ?
O1 C3 1.219(9) . ?
O1S C2S 1.255(16) . ?
O2 C3 1.294(9) 2_556 ?
O19 C18 1.282(10) . ?
O20 C18 1.241(9) 2_456 ?
O21 C23 1.263(9) 2_556 ?
O22 C23 1.231(10) . ?
O39 C38 1.283(10) . ?
O40 C38 1.260(10) . ?
O41 C43 1.279(10) . ?
O42 C43 1.270(9) . ?
O59 C58 1.256(10) . ?
O60 C58 1.242(9) . ?
N3S C2S 1.41(3) . ?
N3S C5S 1.38(2) . ?
N3S C6S 1.60(3) . ?
N61 C62 1.273(12) . ?
N61 C66 1.324(12) . ?
N71 C72 1.312(14) . ?
N71 C76 1.321(13) . ?
N81 C82 1.300(15) . ?
N81 C86 1.291(13) . ?
C3 C4 1.497(11) . ?
C4 C5 1.396(11) . ?
C4 C9 1.349(11) . ?
C5 C6 1.380(12) . ?
C6 C7 1.391(11) . ?
C7 C8 1.457(11) . ?
C8 C9 1.376(11) . ?
C12 C13 1.368(11) . ?
C12 C17 1.425(10) . ?
C13 C14 1.361(11) . ?
C14 C15 1.408(10) . ?
C15 C16 1.420(12) . ?
C15 C18 1.471(12) . ?
C16 C17 1.372(11) . ?
C23 C24 1.480(12) . ?
C24 C25 1.410(11) . ?
C24 C29 1.356(12) . ?
C25 C26 1.345(14) . ?
C26 C27 1.418(15) . ?
C27 C28 1.353(12) . ?
C28 C29 1.390(12) . ?
C32 C33 1.322(13) . ?
C32 C37 1.364(14) . ?
C33 C34 1.360(12) . ?
C34 C35 1.383(12) . ?
C35 C36 1.365(12) . ?
C35 C38 1.508(12) . ?
C36 C37 1.414(10) . ?
C43 C44 1.484(11) . ?
C44 C45 1.411(11) . ?
C44 C49 1.383(12) . ?
C45 C46 1.394(12) . ?
C46 C47 1.358(13) . ?
C47 C48 1.354(12) . ?
C48 C49 1.393(12) . ?
C52 C53 1.361(12) . ?
C52 C57 1.394(12) . ?
C53 C54 1.389(13) . ?
C54 C55 1.378(12) . ?
C55 C56 1.421(11) . ?
C55 C58 1.516(12) . ?
C56 C57 1.381(12) . ?
C62 C63 1.478(14) . ?
C63 C64 1.366(15) . ?
C64 C65 1.355(16) . ?
C65 C66 1.376(14) . ?
C72 C73 1.372(15) . ?
C73 C74 1.27(2) . ?
C74 C75 1.37(2) . ?
C75 C76 1.350(16) . ?
C82 C83 1.407(18) . ?
C83 C84 1.311(15) . ?
C84 C85 1.39(2) . ?
C85 C86 1.369(16) . ?

loop_
_smtbx_masks_void_nr
_smtbx_masks_void_average_x
_smtbx_masks_void_average_y
_smtbx_masks_void_average_z
_smtbx_masks_void_volume
_smtbx_masks_void_count_electrons
_smtbx_masks_void_content
1 -0.797 -0.895 -0.743 1705.9 369.4 '12 DMF'
